data_2312776
loop_
_publ_author_name
'Mama, Neliswa'
'Schoeman, Stiaan'
'Myburgh, Lisa'
'Hosten, Eric C.'

_publ_section_title
;
 Synthesis and characterization of coumarin-derived sulfur analogues using
 Lawesson's reagent.
;
_journal_coeditor_code EF3062
_journal_issue 'Pt 3'
_journal_name_full 'Acta crystallographica. Section C, Structural chemistry'
_journal_page_first 170
_journal_page_last 180
_journal_paper_doi 10.1107/S2053229625000956
_journal_volume 81
_journal_year 2025
_chemical_formula_iupac 'C12 H10 O2 S2'
_chemical_formula_moiety 'C12 H10 O2 S2'
_chemical_formula_sum 'C12 H10 O2 S2'
_chemical_formula_weight 250.32
_chemical_name_systematic
;
Ethyl 2-sulfanylidene-2<i>H</i>-chromene-3-carbothioate
;
_space_group_crystal_system monoclinic
_space_group_IT_number 15
_space_group_name_Hall '-C 2yc'
_space_group_name_H-M_alt 'C 1 2/c 1'
_atom_sites_solution_hydrogens geom
_atom_sites_solution_primary dual
_atom_sites_solution_secondary difmap
_audit_creation_method SHELXL-2019/3
_cell_angle_alpha 90
_cell_angle_beta 92.7398(14)
_cell_angle_gamma 90
_cell_formula_units_Z 8
_cell_length_a 12.5314(5)
_cell_length_b 6.7175(3)
_cell_length_c 27.7746(10)
_cell_measurement_reflns_used 9948
_cell_measurement_temperature 200(2)
_cell_measurement_theta_max 28.20
_cell_measurement_theta_min 2.94
_cell_volume 2335.38(16)
_computing_cell_refinement
;
APEX2 (Bruker, 2012)
;
_computing_data_collection
;
APEX2 (Bruker, 2012)
;
_computing_data_reduction
;
SAINT (Bruker, 2012)
;
_computing_molecular_graphics
;
ORTEP-3 for Windows (Farrugia, 2012)
;
_computing_publication_material
;
PLATON (Spek, 2020) and Mercury (Macrae <i>et al.</i>,  2020)
;
_computing_structure_refinement
;
SHELXL2019 (Sheldrick, 2015b) and ShelXle (H\"ubschle <i>et al.</i>,
2011)
;
_computing_structure_solution
;
SHELXT2018 (Sheldrick, 2015a)
;
_diffrn_ambient_temperature 200(2)
_diffrn_detector 'Bruker PHOTON II CCD 7 detector'
_diffrn_detector_area_resol_mean 7.3910
_diffrn_measured_fraction_theta_full 0.997
_diffrn_measured_fraction_theta_max 0.997
_diffrn_measurement_device 'four-circle KAPPA diffractometer'
_diffrn_measurement_device_type 'Bruker D8 QUEST'
_diffrn_measurement_method '\f and \w scans'
_diffrn_radiation_monochromator graphite
_diffrn_radiation_type MoK\a
_diffrn_radiation_wavelength 0.71073
_diffrn_reflns_av_R_equivalents 0.0479
_diffrn_reflns_av_unetI/netI 0.0253
_diffrn_reflns_limit_h_max 16
_diffrn_reflns_limit_h_min -16
_diffrn_reflns_limit_k_max 8
_diffrn_reflns_limit_k_min -8
_diffrn_reflns_limit_l_max 36
_diffrn_reflns_limit_l_min -33
_diffrn_reflns_number 27927
_diffrn_reflns_theta_full 25.242
_diffrn_reflns_theta_max 28.277
_diffrn_reflns_theta_min 2.937
_diffrn_source 'sealed x-ray tube'
_diffrn_source_current 1.4
_diffrn_source_power 70
_diffrn_source_voltage 50
_exptl_absorpt_coefficient_mu 0.436
_exptl_absorpt_correction_T_max 1.0000
_exptl_absorpt_correction_T_min 0.8913
_exptl_absorpt_correction_type numerical
_exptl_absorpt_process_details
;
(SADABS; Krause <i>et al.</i>,  2015)
;
_exptl_crystal_colour orange
_exptl_crystal_density_diffrn 1.424
_exptl_crystal_density_method 'not measured'
_exptl_crystal_description rod
_exptl_crystal_F_000 1040
_exptl_crystal_size_max 0.301
_exptl_crystal_size_mid 0.159
_exptl_crystal_size_min 0.105
_refine_diff_density_max 0.301
_refine_diff_density_min -0.287
_refine_ls_extinction_method none
_refine_ls_goodness_of_fit_ref 1.096
_refine_ls_hydrogen_treatment constr
_refine_ls_matrix_type full
_refine_ls_number_parameters 146
_refine_ls_number_reflns 2894
_refine_ls_number_restraints 0
_refine_ls_restrained_S_all 1.096
_refine_ls_R_factor_all 0.0568
_refine_ls_R_factor_gt 0.0401
_refine_ls_shift/su_max 0.001
_refine_ls_shift/su_mean 0.000
_refine_ls_structure_factor_coef Fsqd
_refine_ls_weighting_details 'w=1/[\s^2^(Fo^2^)+(0.0316P)^2^+3.2817P] where P=(Fo^2^+2Fc^2^)/3'
_refine_ls_weighting_scheme calc
_refine_ls_wR_factor_gt 0.0893
_refine_ls_wR_factor_ref 0.1004
_reflns_number_gt 2326
_reflns_number_total 2894
_reflns_threshold_expression 'I > 2\s(I)'
_cod_data_source_file ef3062.cif
_cod_data_source_block S3a
_cod_depositor_comments 'Adding full bibliography for 2312774--2312779.cif.'
_cod_original_sg_symbol_H-M 'C 2/c'
_cod_database_code 2312776
_shelx_space_group_comment
;
The symmetry employed for this shelxl refinement is uniquely defined
by the following loop, which should always be used as a source of
symmetry information in preference to the above space-group names.
They are only intended as comments.
;
_shelx_estimated_absorpt_t_min 0.880
_shelx_estimated_absorpt_t_max 0.956

loop_
_space_group_symop_operation_xyz
'x, y, z'
'-x, y, -z+1/2'
'x+1/2, y+1/2, z'
'-x+1/2, y+1/2, -z+1/2'
'-x, -y, -z'
'x, -y, z-1/2'
'-x+1/2, -y+1/2, -z'
'x+1/2, -y+1/2, z-1/2'

loop_
_atom_site_type_symbol
_atom_site_label
_atom_site_fract_x
_atom_site_fract_y
_atom_site_fract_z
_atom_site_U_iso_or_equiv
_atom_site_adp_type
_atom_site_calc_flag
_atom_site_occupancy
_atom_site_disorder_assembly
_atom_site_disorder_group
S S1 0.33053(5) 0.71005(7) 0.36927(2) 0.04185(15) Uani d 1 . .
S S2 0.47874(5) 0.19497(10) 0.32452(2) 0.05020(18) Uani d 1 . .
O O1 0.35045(10) 0.59732(17) 0.45755(4) 0.0295(3) Uani d 1 . .
O O2 0.27152(11) 0.2486(2) 0.33205(4) 0.0355(3) Uani d 1 . .
C C1 0.35078(14) 0.5383(3) 0.41040(6) 0.0278(4) Uani d 1 . .
C C2 0.37054(13) 0.3305(3) 0.40137(6) 0.0265(4) Uani d 1 . .
C C3 0.38614(13) 0.1999(3) 0.43782(6) 0.0275(4) Uani d 1 . .
H H3 0.398708 0.063641 0.430891 0.033 Uiso calc 1 . .
C C4 0.38402(13) 0.2640(2) 0.48677(6) 0.0257(3) Uani d 1 . .
C C5 0.39758(14) 0.1369(3) 0.52671(7) 0.0320(4) Uani d 1 . .
H H5 0.408704 -0.001439 0.521883 0.038 Uiso calc 1 . .
C C6 0.39487(14) 0.2112(3) 0.57283(7) 0.0347(4) Uani d 1 . .
H H6 0.405039 0.124661 0.599711 0.042 Uiso calc 1 . .
C C7 0.37716(14) 0.4136(3) 0.57998(7) 0.0347(4) Uani d 1 . .
H H7 0.375724 0.464228 0.611875 0.042 Uiso calc 1 . .
C C8 0.36169(14) 0.5416(3) 0.54140(6) 0.0315(4) Uani d 1 . .
H H8 0.348392 0.679137 0.546402 0.038 Uiso calc 1 . .
C C9 0.36600(13) 0.4651(3) 0.49526(6) 0.0262(3) Uani d 1 . .
C C10 0.37067(15) 0.2590(3) 0.35052(7) 0.0310(4) Uani d 1 . .
C C11 0.25325(19) 0.1735(3) 0.28332(7) 0.0444(5) Uani d 1 . .
H H11A 0.278869 0.034569 0.281081 0.053 Uiso calc 1 . .
H H11B 0.291611 0.256207 0.260237 0.053 Uiso calc 1 . .
C C12 0.1350(2) 0.1834(4) 0.27231(8) 0.0565(6) Uani d 1 . .
H H12A 0.118947 0.137715 0.239239 0.085 Uiso calc 1 . .
H H12B 0.110442 0.320961 0.275675 0.085 Uiso calc 1 . .
H H12C 0.098262 0.097810 0.294827 0.085 Uiso calc 1 . .

loop_
_atom_site_aniso_label
_atom_site_aniso_U_11
_atom_site_aniso_U_22
_atom_site_aniso_U_33
_atom_site_aniso_U_12
_atom_site_aniso_U_13
_atom_site_aniso_U_23
S1 0.0659(4) 0.0276(2) 0.0319(3) 0.0031(2) 0.0009(2) 0.00342(19)
S2 0.0475(3) 0.0589(4) 0.0456(3) 0.0074(3) 0.0162(2) -0.0089(3)
O1 0.0372(7) 0.0229(6) 0.0284(6) -0.0007(5) 0.0028(5) -0.0014(5)
O2 0.0391(7) 0.0395(7) 0.0278(6) -0.0046(6) -0.0013(5) -0.0060(5)
C1 0.0301(9) 0.0257(8) 0.0278(8) -0.0016(7) 0.0024(7) -0.0029(7)
C2 0.0239(8) 0.0272(8) 0.0285(8) -0.0028(6) 0.0016(6) -0.0039(7)
C3 0.0239(8) 0.0231(8) 0.0355(9) 0.0001(6) 0.0011(7) -0.0034(7)
C4 0.0187(7) 0.0258(8) 0.0327(9) -0.0017(6) 0.0015(6) -0.0003(7)
C5 0.0255(8) 0.0309(9) 0.0397(10) 0.0015(7) 0.0011(7) 0.0053(8)
C6 0.0274(9) 0.0442(11) 0.0325(9) -0.0003(8) 0.0015(7) 0.0097(8)
C7 0.0305(9) 0.0439(11) 0.0299(9) -0.0067(8) 0.0026(7) -0.0015(8)
C8 0.0313(9) 0.0294(9) 0.0341(9) -0.0055(7) 0.0041(7) -0.0047(7)
C9 0.0222(8) 0.0256(8) 0.0308(9) -0.0035(6) 0.0018(6) 0.0008(7)
C10 0.0384(10) 0.0233(8) 0.0315(9) -0.0031(7) 0.0043(7) -0.0016(7)
C11 0.0662(14) 0.0416(12) 0.0248(9) -0.0024(10) -0.0039(9) -0.0057(8)
C12 0.0621(15) 0.0708(17) 0.0352(11) -0.0166(13) -0.0112(10) -0.0020(11)

loop_
_atom_type_symbol
_atom_type_description
_atom_type_scat_dispersion_real
_atom_type_scat_dispersion_imag
_atom_type_scat_source
C C 0.0033 0.0016 'International Tables Vol C Tables 4.2.6.8 and 6.1.1.4'
H H 0.0000 0.0000 'International Tables Vol C Tables 4.2.6.8 and 6.1.1.4'
O O 0.0106 0.0060 'International Tables Vol C Tables 4.2.6.8 and 6.1.1.4'
S S 0.1246 0.1234 'International Tables Vol C Tables 4.2.6.8 and 6.1.1.4'

loop_
_geom_angle_atom_site_label_1
_geom_angle_atom_site_label_2
_geom_angle_atom_site_label_3
_geom_angle_site_symmetry_1
_geom_angle_site_symmetry_3
_geom_angle
_geom_angle_publ_flag
C1 O1 C9 . . 122.23(13) ?
C10 O2 C11 . . 118.87(16) ?
O1 C1 C2 . . 117.08(15) ?
O1 C1 S1 . . 117.19(13) ?
C2 C1 S1 . . 125.73(13) ?
C3 C2 C1 . . 121.31(16) ?
C3 C2 C10 . . 119.70(16) ?
C1 C2 C10 . . 118.97(15) ?
C2 C3 C4 . . 120.72(16) ?
C2 C3 H3 . . 119.6 ?
C4 C3 H3 . . 119.6 ?
C9 C4 C5 . . 118.09(16) ?
C9 C4 C3 . . 117.71(16) ?
C5 C4 C3 . . 124.20(16) ?
C6 C5 C4 . . 120.49(18) ?
C6 C5 H5 . . 119.8 ?
C4 C5 H5 . . 119.8 ?
C5 C6 C7 . . 119.84(18) ?
C5 C6 H6 . . 120.1 ?
C7 C6 H6 . . 120.1 ?
C8 C7 C6 . . 120.98(17) ?
C8 C7 H7 . . 119.5 ?
C6 C7 H7 . . 119.5 ?
C7 C8 C9 . . 118.49(17) ?
C7 C8 H8 . . 120.8 ?
C9 C8 H8 . . 120.8 ?
O1 C9 C8 . . 116.96(15) ?
O1 C9 C4 . . 120.94(15) ?
C8 C9 C4 . . 122.09(16) ?
O2 C10 C2 . . 109.90(15) ?
O2 C10 S2 . . 126.98(14) ?
C2 C10 S2 . . 123.05(14) ?
O2 C11 C12 . . 106.55(18) ?
O2 C11 H11A . . 110.4 ?
C12 C11 H11A . . 110.4 ?
O2 C11 H11B . . 110.4 ?
C12 C11 H11B . . 110.4 ?
H11A C11 H11B . . 108.6 ?
C11 C12 H12A . . 109.5 ?
C11 C12 H12B . . 109.5 ?
H12A C12 H12B . . 109.5 ?
C11 C12 H12C . . 109.5 ?
H12A C12 H12C . . 109.5 ?
H12B C12 H12C . . 109.5 ?

loop_
_geom_bond_atom_site_label_1
_geom_bond_atom_site_label_2
_geom_bond_site_symmetry_2
_geom_bond_distance
_geom_bond_publ_flag
S1 C1 . 1.6346(18) ?
S2 C10 . 1.6229(19) ?
O1 C1 . 1.368(2) ?
O1 C9 . 1.380(2) ?
O2 C10 . 1.323(2) ?
O2 C11 . 1.452(2) ?
C1 C2 . 1.442(2) ?
C2 C3 . 1.347(2) ?
C2 C10 . 1.492(2) ?
C3 C4 . 1.427(2) ?
C3 H3 . 0.9500 ?
C4 C9 . 1.392(2) ?
C4 C5 . 1.404(2) ?
C5 C6 . 1.377(3) ?
C5 H5 . 0.9500 ?
C6 C7 . 1.393(3) ?
C6 H6 . 0.9500 ?
C7 C8 . 1.380(3) ?
C7 H7 . 0.9500 ?
C8 C9 . 1.384(2) ?
C8 H8 . 0.9500 ?
C11 C12 . 1.501(3) ?
C11 H11A . 0.9900 ?
C11 H11B . 0.9900 ?
C12 H12A . 0.9800 ?
C12 H12B . 0.9800 ?
C12 H12C . 0.9800 ?

loop_
_geom_hbond_atom_site_label_D
_geom_hbond_atom_site_label_H
_geom_hbond_atom_site_label_A
_geom_hbond_site_symmetry_A
_geom_hbond_distance_DH
_geom_hbond_distance_HA
_geom_hbond_distance_DA
_geom_hbond_angle_DHA
_geom_hbond_publ_flag
C3 H3 S1 1_545 0.95 3.03 3.8486(18) 146 yes
C8 H8 O1 7_566 0.95 2.91 3.600(2) 131 yes
C12 H12A S1 4_545 0.98 3.15 3.981(2) 144 yes
C12 H12C S2 3_445 0.98 3.22 4.119(3) 154 yes
C12 H12B S2 3_455 0.98 3.33 4.245(3) 156 yes

loop_
_geom_torsion_atom_site_label_1
_geom_torsion_atom_site_label_2
_geom_torsion_atom_site_label_3
_geom_torsion_atom_site_label_4
_geom_torsion_site_symmetry_1
_geom_torsion_site_symmetry_2
_geom_torsion_site_symmetry_3
_geom_torsion_site_symmetry_4
_geom_torsion
_geom_torsion_publ_flag
C9 O1 C1 C2 . . . . -1.3(2) ?
C9 O1 C1 S1 . . . . 179.57(12) ?
O1 C1 C2 C3 . . . . 1.1(2) ?
S1 C1 C2 C3 . . . . -179.87(14) ?
O1 C1 C2 C10 . . . . 179.45(14) ?
S1 C1 C2 C10 . . . . -1.5(2) ?
C1 C2 C3 C4 . . . . -0.3(3) ?
C10 C2 C3 C4 . . . . -178.61(15) ?
C2 C3 C4 C9 . . . . -0.4(2) ?
C2 C3 C4 C5 . . . . 178.78(16) ?
C9 C4 C5 C6 . . . . -1.1(2) ?
C3 C4 C5 C6 . . . . 179.71(16) ?
C4 C5 C6 C7 . . . . 0.8(3) ?
C5 C6 C7 C8 . . . . 0.3(3) ?
C6 C7 C8 C9 . . . . -1.1(3) ?
C1 O1 C9 C8 . . . . -178.67(15) ?
C1 O1 C9 C4 . . . . 0.7(2) ?
C7 C8 C9 O1 . . . . -179.84(15) ?
C7 C8 C9 C4 . . . . 0.8(3) ?
C5 C4 C9 O1 . . . . -179.03(14) ?
C3 C4 C9 O1 . . . . 0.2(2) ?
C5 C4 C9 C8 . . . . 0.3(2) ?
C3 C4 C9 C8 . . . . 179.51(15) ?
C11 O2 C10 C2 . . . . -177.29(15) ?
C11 O2 C10 S2 . . . . -0.2(2) ?
C3 C2 C10 O2 . . . . 103.35(19) ?
C1 C2 C10 O2 . . . . -75.04(19) ?
C3 C2 C10 S2 . . . . -73.9(2) ?
C1 C2 C10 S2 . . . . 107.75(18) ?
C10 O2 C11 C12 . . . . -178.91(18) ?
